data_4064316
loop_
_publ_author_name
'Cui, Peng'
'Chen, Yaofeng'
'Li, Guangyu'
'Xia, Wei'

_publ_section_title
;
 Versatile Reactivities ofansa-Heteroborabenzene Divalent Ytterbium Amide
 toward Alkali-Metal Salts and the Generation of Heterometallic
 Ytterbium&#x2212;Alkali-Metal Boratabenzene Complexes
;
_journal_issue 7
_journal_name_full Organometallics
_journal_page_first 2012
_journal_paper_doi 10.1021/om200040z
_journal_volume 30
_journal_year 2011
_chemical_formula_sum 'C29 H51 B2 K N P Si2 Yb'
_chemical_formula_weight 734.62
_chemical_name_systematic
; 
 ? 
;
_space_group_IT_number 14
_symmetry_cell_setting monoclinic
_symmetry_space_group_name_Hall '-P 2yn'
_symmetry_space_group_name_H-M 'P 1 21/n 1'
_atom_sites_solution_hydrogens geom
_atom_sites_solution_primary direct
_atom_sites_solution_secondary difmap
_audit_creation_method SHELXL-97
_cell_angle_alpha 90.00
_cell_angle_beta 98.623(2)
_cell_angle_gamma 90.00
_cell_formula_units_Z 4
_cell_length_a 9.9732(9)
_cell_length_b 27.112(2)
_cell_length_c 13.4556(12)
_cell_measurement_reflns_used 3650
_cell_measurement_temperature 293(2)
_cell_measurement_theta_max 44.207
_cell_measurement_theta_min 4.396
_cell_volume 3597.2(5)
_computing_cell_refinement 'Bruker SMART'
_computing_data_collection 'Bruker SMART'
_computing_data_reduction 'Bruker SHELXTL'
_computing_molecular_graphics 'Bruker SHELXTL'
_computing_publication_material 'Bruker SHELXTL'
_computing_structure_refinement 'SHELXL-97 (Sheldrick, 1997)'
_computing_structure_solution 'SHELXS-97 (Sheldrick, 1990)'
_diffrn_ambient_temperature 293(2)
_diffrn_measured_fraction_theta_full 0.998
_diffrn_measured_fraction_theta_max 0.998
_diffrn_measurement_device_type 'CCD area detector'
_diffrn_measurement_method 'phi and omega scans'
_diffrn_radiation_monochromator graphite
_diffrn_radiation_source 'fine-focus sealed tube'
_diffrn_radiation_type MoK\a
_diffrn_radiation_wavelength 0.71073
_diffrn_reflns_av_R_equivalents 0.0590
_diffrn_reflns_av_sigmaI/netI 0.0860
_diffrn_reflns_limit_h_max 12
_diffrn_reflns_limit_h_min -6
_diffrn_reflns_limit_k_max 33
_diffrn_reflns_limit_k_min -32
_diffrn_reflns_limit_l_max 15
_diffrn_reflns_limit_l_min -16
_diffrn_reflns_number 19749
_diffrn_reflns_theta_full 26.00
_diffrn_reflns_theta_max 26.00
_diffrn_reflns_theta_min 1.71
_exptl_absorpt_coefficient_mu 2.844
_exptl_absorpt_correction_T_max 1.0000
_exptl_absorpt_correction_T_min 0.7142
_exptl_absorpt_correction_type empirical
_exptl_absorpt_process_details sadabs
_exptl_crystal_colour black
_exptl_crystal_density_diffrn 1.356
_exptl_crystal_density_method 'not measured'
_exptl_crystal_description prismatic
_exptl_crystal_F_000 1496
_exptl_crystal_size_max 0.307
_exptl_crystal_size_mid 0.185
_exptl_crystal_size_min 0.151
_refine_diff_density_max 2.826
_refine_diff_density_min -0.498
_refine_diff_density_rms 0.126
_refine_ls_extinction_method none
_refine_ls_goodness_of_fit_ref 0.957
_refine_ls_hydrogen_treatment constr
_refine_ls_matrix_type full
_refine_ls_number_parameters 347
_refine_ls_number_reflns 7059
_refine_ls_number_restraints 0
_refine_ls_restrained_S_all 0.957
_refine_ls_R_factor_all 0.0862
_refine_ls_R_factor_gt 0.0543
_refine_ls_shift/su_max 0.001
_refine_ls_shift/su_mean 0.000
_refine_ls_structure_factor_coef Fsqd
_refine_ls_weighting_details 'calc w=1/[\s^2^(Fo^2^)+(0.0549P)^2^+0.0000P] where P=(Fo^2^+2Fc^2^)/3'
_refine_ls_weighting_scheme calc
_refine_ls_wR_factor_gt 0.1170
_refine_ls_wR_factor_ref 0.1260
_reflns_number_gt 4565
_reflns_number_total 7059
_reflns_threshold_expression >2sigma(I)
_cod_data_source_file om200040z_si_001.cif
_cod_data_source_block cd201269
_cod_depositor_comments
;
The following automatic conversions were performed:

'_symmetry_cell_setting' value 'Monoclinic' changed to 'monoclinic'
according to /home/saulius/struct/CIF-dictionaries/cif_core.dic
dictionary named 'cif_core.dic' version 2.4.1 from 2010-06-29.

Automatic conversion script
Id: cif_fix_values 1715 2011-07-08 13:25:40Z adriana 
;
_cod_original_cell_volume 3597.2(6)
_cod_original_sg_symbol_H-M P2(1)/n
_cod_database_code 4064316

loop_
_symmetry_equiv_pos_as_xyz
'x, y, z'
'-x+1/2, y+1/2, -z+1/2'
'-x, -y, -z'
'x-1/2, -y-1/2, z-1/2'

loop_
_atom_site_label
_atom_site_type_symbol
_atom_site_fract_x
_atom_site_fract_y
_atom_site_fract_z
_atom_site_U_iso_or_equiv
_atom_site_adp_type
_atom_site_occupancy
_atom_site_symmetry_multiplicity
_atom_site_calc_flag
_atom_site_refinement_flags
Yb1 Yb 0.51743(3) 0.198967(11) 0.52186(3) 0.04636(13) Uani 1 1 d .
Si1 Si 0.2980(2) 0.10423(8) 0.55834(18) 0.0580(6) Uani 1 1 d .
Si2 Si 0.5544(3) 0.11517(9) 0.70778(18) 0.0661(7) Uani 1 1 d .
P1 P 0.6023(2) 0.40970(8) 0.53966(18) 0.0606(6) Uani 1 1 d .
K1 K 0.2955(3) 0.35201(7) 0.72583(18) 0.0950(8) Uani 1 1 d .
N1 N 0.4492(6) 0.1290(2) 0.6023(5) 0.0541(17) Uani 1 1 d .
B1 B 0.5253(10) 0.3096(3) 0.5771(8) 0.056(3) Uani 1 1 d .
B2 B 0.4572(13) 0.4331(3) 0.6062(8) 0.070(3) Uani 1 1 d .
C1 C 0.4083(9) 0.3014(3) 0.4939(7) 0.058(2) Uani 1 1 d .
H1 H 0.4080 0.3165 0.4318 0.070 Uiso 1 1 calc R
C2 C 0.3033(9) 0.2719(3) 0.5096(7) 0.067(2) Uani 1 1 d .
H2 H 0.2305 0.2685 0.4581 0.081 Uiso 1 1 calc R
C3 C 0.2997(9) 0.2469(3) 0.5983(8) 0.065(3) Uani 1 1 d .
H3 H 0.2244 0.2279 0.6062 0.078 Uiso 1 1 calc R
C4 C 0.4083(10) 0.2499(3) 0.6759(7) 0.064(3) Uani 1 1 d .
H4 H 0.4067 0.2318 0.7344 0.077 Uiso 1 1 calc R
C5 C 0.5184(9) 0.2795(3) 0.6669(6) 0.060(2) Uani 1 1 d .
H5 H 0.5905 0.2805 0.7195 0.072 Uiso 1 1 calc R
C6 C 0.6481(9) 0.3469(3) 0.5716(7) 0.073(3) Uani 1 1 d .
H6A H 0.7014 0.3344 0.5224 0.087 Uiso 1 1 calc R
H6B H 0.7059 0.3468 0.6364 0.087 Uiso 1 1 calc R
C7 C 0.5596(11) 0.4142(3) 0.4078(6) 0.088(3) Uani 1 1 d .
H7A H 0.6345 0.4030 0.3765 0.131 Uiso 1 1 calc R
H7B H 0.5396 0.4479 0.3895 0.131 Uiso 1 1 calc R
H7C H 0.4816 0.3941 0.3858 0.131 Uiso 1 1 calc R
C8 C 0.7551(10) 0.4456(3) 0.5705(9) 0.106(4) Uani 1 1 d .
H8A H 0.8284 0.4295 0.5448 0.159 Uiso 1 1 calc R
H8B H 0.7767 0.4488 0.6422 0.159 Uiso 1 1 calc R
H8C H 0.7414 0.4778 0.5409 0.159 Uiso 1 1 calc R
C9 C 0.3173(11) 0.4325(3) 0.5551(9) 0.095(4) Uani 1 1 d .
H9 H 0.2955 0.4242 0.4836 0.114 Uiso 1 1 calc R
C10 C 0.2201(16) 0.4524(5) 0.6082(14) 0.144(7) Uani 1 1 d .
H10 H 0.1274 0.4566 0.5730 0.173 Uiso 1 1 calc R
C11 C 0.249(2) 0.4694(7) 0.702(2) 0.191(16) Uani 1 1 d .
H11 H 0.1772 0.4849 0.7328 0.229 Uiso 1 1 calc R
C12 C 0.378(2) 0.4697(6) 0.7522(15) 0.178(12) Uani 1 1 d .
H12 H 0.3942 0.4838 0.8200 0.213 Uiso 1 1 calc R
C13 C 0.4864(15) 0.4517(3) 0.7105(8) 0.108(4) Uani 1 1 d .
H13 H 0.5794 0.4538 0.7463 0.130 Uiso 1 1 calc R
C14 C 0.6509(10) 0.2265(3) 0.3657(7) 0.061(2) Uani 1 1 d .
C15 C 0.5528(9) 0.1925(3) 0.3253(6) 0.060(2) Uani 1 1 d .
C16 C 0.5886(9) 0.1468(3) 0.3658(6) 0.055(2) Uani 1 1 d .
C17 C 0.7099(9) 0.1512(3) 0.4330(6) 0.056(2) Uani 1 1 d .
C18 C 0.7487(8) 0.2008(3) 0.4324(7) 0.063(2) Uani 1 1 d .
C19 C 0.6577(12) 0.2807(3) 0.3377(9) 0.116(5) Uani 1 1 d .
H19A H 0.6758 0.2835 0.2699 0.173 Uiso 1 1 calc R
H19B H 0.7288 0.2966 0.3824 0.173 Uiso 1 1 calc R
H19C H 0.5726 0.2963 0.3432 0.173 Uiso 1 1 calc R
C20 C 0.4333(13) 0.2040(4) 0.2460(8) 0.127(5) Uani 1 1 d .
H20A H 0.3507 0.1971 0.2718 0.190 Uiso 1 1 calc R
H20B H 0.4378 0.1841 0.1876 0.190 Uiso 1 1 calc R
H20C H 0.4355 0.2383 0.2281 0.190 Uiso 1 1 calc R
C21 C 0.5166(10) 0.0978(3) 0.3370(8) 0.112(4) Uani 1 1 d .
H21A H 0.4353 0.1038 0.2907 0.168 Uiso 1 1 calc R
H21B H 0.4938 0.0822 0.3963 0.168 Uiso 1 1 calc R
H21C H 0.5756 0.0766 0.3061 0.168 Uiso 1 1 calc R
C22 C 0.7900(10) 0.1088(4) 0.4840(7) 0.104(4) Uani 1 1 d .
H22A H 0.8232 0.0886 0.4344 0.155 Uiso 1 1 calc R
H22B H 0.7328 0.0894 0.5202 0.155 Uiso 1 1 calc R
H22C H 0.8652 0.1213 0.5300 0.155 Uiso 1 1 calc R
C23 C 0.8794(10) 0.2228(4) 0.4880(9) 0.113(4) Uani 1 1 d .
H23A H 0.8979 0.2089 0.5543 0.170 Uiso 1 1 calc R
H23B H 0.8696 0.2579 0.4928 0.170 Uiso 1 1 calc R
H23C H 0.9531 0.2154 0.4520 0.170 Uiso 1 1 calc R
C24 C 0.2188(9) 0.1383(3) 0.4420(7) 0.078(3) Uani 1 1 d .
H24A H 0.1927 0.1707 0.4602 0.117 Uiso 1 1 calc R
H24B H 0.1402 0.1206 0.4107 0.117 Uiso 1 1 calc R
H24C H 0.2832 0.1408 0.3959 0.117 Uiso 1 1 calc R
C25 C 0.3032(11) 0.0383(3) 0.5229(8) 0.095(3) Uani 1 1 d .
H25A H 0.3583 0.0345 0.4707 0.142 Uiso 1 1 calc R
H25B H 0.2129 0.0269 0.4992 0.142 Uiso 1 1 calc R
H25C H 0.3412 0.0193 0.5805 0.142 Uiso 1 1 calc R
C26 C 0.1711(9) 0.1062(3) 0.6463(7) 0.083(3) Uani 1 1 d .
H26A H 0.2083 0.0909 0.7086 0.125 Uiso 1 1 calc R
H26B H 0.0908 0.0889 0.6172 0.125 Uiso 1 1 calc R
H26C H 0.1486 0.1399 0.6583 0.125 Uiso 1 1 calc R
C27 C 0.7021(9) 0.1593(3) 0.7222(7) 0.083(3) Uani 1 1 d .
H27A H 0.7412 0.1599 0.6613 0.124 Uiso 1 1 calc R
H27B H 0.7692 0.1488 0.7768 0.124 Uiso 1 1 calc R
H27C H 0.6712 0.1918 0.7360 0.124 Uiso 1 1 calc R
C28 C 0.4822(12) 0.1209(4) 0.8290(7) 0.120(4) Uani 1 1 d .
H28A H 0.4424 0.1530 0.8327 0.180 Uiso 1 1 calc R
H28B H 0.5533 0.1166 0.8848 0.180 Uiso 1 1 calc R
H28C H 0.4140 0.0961 0.8313 0.180 Uiso 1 1 calc R
C29 C 0.6282(11) 0.0519(3) 0.7102(8) 0.103(4) Uani 1 1 d .
H29A H 0.5587 0.0280 0.7159 0.155 Uiso 1 1 calc R
H29B H 0.6990 0.0489 0.7666 0.155 Uiso 1 1 calc R
H29C H 0.6650 0.0462 0.6492 0.155 Uiso 1 1 calc R

loop_
_atom_site_aniso_label
_atom_site_aniso_U_11
_atom_site_aniso_U_22
_atom_site_aniso_U_33
_atom_site_aniso_U_23
_atom_site_aniso_U_13
_atom_site_aniso_U_12
Yb1 0.0580(2) 0.03433(18) 0.0516(2) 0.00075(16) 0.02391(16) 0.00424(17)
Si1 0.0734(17) 0.0394(12) 0.0668(15) -0.0011(11) 0.0284(13) -0.0041(11)
Si2 0.0885(19) 0.0530(14) 0.0587(16) 0.0074(12) 0.0175(14) 0.0166(13)
P1 0.0693(16) 0.0391(12) 0.0776(16) 0.0080(11) 0.0246(12) -0.0016(11)
K1 0.141(2) 0.0496(12) 0.1155(19) 0.0128(11) 0.0877(17) 0.0140(12)
N1 0.070(5) 0.037(3) 0.058(4) 0.005(3) 0.021(4) 0.005(3)
B1 0.065(7) 0.033(5) 0.077(7) 0.003(4) 0.031(6) 0.013(4)
B2 0.109(10) 0.031(5) 0.080(8) 0.009(5) 0.044(7) 0.003(5)
C1 0.063(6) 0.043(5) 0.072(6) 0.008(4) 0.023(5) 0.007(4)
C2 0.069(6) 0.052(5) 0.080(7) -0.002(5) 0.010(5) 0.008(5)
C3 0.067(6) 0.041(5) 0.096(8) -0.005(5) 0.041(6) 0.007(4)
C4 0.097(8) 0.037(5) 0.069(6) 0.004(4) 0.045(6) 0.004(5)
C5 0.069(6) 0.046(5) 0.064(6) -0.006(4) 0.012(5) 0.007(4)
C6 0.077(6) 0.036(5) 0.104(7) 0.019(5) 0.011(6) 0.006(4)
C7 0.148(10) 0.054(6) 0.072(7) 0.005(5) 0.053(6) 0.004(6)
C8 0.106(9) 0.061(6) 0.151(11) 0.017(7) 0.019(8) -0.019(6)
C9 0.091(8) 0.065(6) 0.142(10) 0.033(6) 0.063(8) 0.022(6)
C10 0.141(12) 0.088(10) 0.23(2) 0.058(11) 0.113(15) 0.037(9)
C11 0.30(3) 0.059(10) 0.27(4) 0.040(15) 0.23(3) 0.051(17)
C12 0.40(3) 0.052(8) 0.121(14) -0.009(8) 0.17(2) -0.012(17)
C13 0.222(14) 0.052(6) 0.064(7) -0.003(5) 0.061(8) -0.011(7)
C14 0.075(6) 0.045(5) 0.073(6) 0.001(4) 0.043(5) 0.004(5)
C15 0.069(6) 0.074(6) 0.040(5) -0.001(4) 0.016(4) 0.011(5)
C16 0.066(6) 0.048(5) 0.057(5) -0.007(4) 0.029(5) -0.011(4)
C17 0.067(6) 0.048(5) 0.056(5) 0.000(4) 0.019(5) 0.012(4)
C18 0.050(5) 0.067(6) 0.075(6) -0.024(5) 0.024(5) -0.005(5)
C19 0.175(12) 0.054(6) 0.145(11) 0.020(6) 0.115(10) 0.011(7)
C20 0.133(11) 0.167(13) 0.072(8) 0.003(8) -0.012(8) -0.002(9)
C21 0.125(9) 0.078(7) 0.155(11) -0.064(7) 0.087(8) -0.038(7)
C22 0.114(9) 0.110(9) 0.095(8) 0.015(7) 0.042(7) 0.049(7)
C23 0.069(7) 0.142(10) 0.132(10) -0.063(8) 0.028(7) -0.019(7)
C24 0.077(7) 0.084(7) 0.073(7) 0.000(5) 0.012(5) -0.011(5)
C25 0.129(9) 0.046(5) 0.114(9) -0.009(5) 0.033(7) -0.006(6)
C26 0.092(7) 0.063(6) 0.102(8) -0.003(5) 0.038(6) -0.009(5)
C27 0.079(7) 0.078(7) 0.085(7) -0.015(5) -0.008(6) 0.010(5)
C28 0.156(11) 0.142(10) 0.066(7) 0.012(7) 0.032(7) 0.027(9)
C29 0.138(10) 0.061(6) 0.108(9) 0.018(6) 0.008(7) 0.028(6)

loop_
_atom_type_symbol
_atom_type_description
_atom_type_scat_dispersion_real
_atom_type_scat_dispersion_imag
_atom_type_scat_source
C C 0.0033 0.0016 'International Tables Vol C Tables 4.2.6.8 and 6.1.1.4'
H H 0.0000 0.0000 'International Tables Vol C Tables 4.2.6.8 and 6.1.1.4'
B B 0.0013 0.0007 'International Tables Vol C Tables 4.2.6.8 and 6.1.1.4'
N N 0.0061 0.0033 'International Tables Vol C Tables 4.2.6.8 and 6.1.1.4'
P P 0.1023 0.0942 'International Tables Vol C Tables 4.2.6.8 and 6.1.1.4'
Si Si 0.0817 0.0704 'International Tables Vol C Tables 4.2.6.8 and 6.1.1.4'
K K 0.2009 0.2494 'International Tables Vol C Tables 4.2.6.8 and 6.1.1.4'
Yb Yb -0.3850 5.5486 'International Tables Vol C Tables 4.2.6.8 and 6.1.1.4'

loop_
_geom_angle_atom_site_label_1
_geom_angle_atom_site_label_2
_geom_angle_atom_site_label_3
_geom_angle
_geom_angle_site_symmetry_1
_geom_angle_site_symmetry_3
N1 Yb1 C16 93.7(2) . .
N1 Yb1 C15 119.1(2) . .
C16 Yb1 C15 29.4(2) . .
N1 Yb1 C17 95.2(2) . .
C16 Yb1 C17 29.8(2) . .
C15 Yb1 C17 49.0(2) . .
N1 Yb1 C14 141.4(2) . .
C16 Yb1 C14 48.6(2) . .
C15 Yb1 C14 29.5(2) . .
C17 Yb1 C14 49.0(2) . .
N1 Yb1 C18 122.5(2) . .
C16 Yb1 C18 48.6(2) . .
C15 Yb1 C18 48.6(3) . .
C17 Yb1 C18 29.5(2) . .
C14 Yb1 C18 29.6(2) . .
N1 Yb1 C4 83.5(2) . .
C16 Yb1 C4 172.7(3) . .
C15 Yb1 C4 149.2(3) . .
C17 Yb1 C4 157.0(3) . .
C14 Yb1 C4 135.0(2) . .
C18 Yb1 C4 138.4(3) . .
N1 Yb1 C3 85.0(2) . .
C16 Yb1 C3 144.9(3) . .
C15 Yb1 C3 126.6(3) . .
C17 Yb1 C3 174.7(3) . .
C14 Yb1 C3 129.3(3) . .
C18 Yb1 C3 151.8(2) . .
C4 Yb1 C3 28.3(2) . .
N1 Yb1 C2 108.5(2) . .
C16 Yb1 C2 126.0(3) . .
C15 Yb1 C2 101.0(3) . .
C17 Yb1 C2 149.1(3) . .
C14 Yb1 C2 102.0(3) . .
C18 Yb1 C2 128.4(3) . .
C4 Yb1 C2 49.4(3) . .
C3 Yb1 C2 27.7(2) . .
N1 Yb1 C5 105.6(2) . .
C16 Yb1 C5 158.4(2) . .
C15 Yb1 C5 135.0(3) . .
C17 Yb1 C5 135.4(3) . .
C14 Yb1 C5 110.6(2) . .
C18 Yb1 C5 111.0(2) . .
C4 Yb1 C5 27.7(2) . .
C3 Yb1 C5 49.2(3) . .
C2 Yb1 C5 57.1(2) . .
N1 Yb1 C1 133.5(2) . .
C16 Yb1 C1 121.3(2) . .
C15 Yb1 C1 92.0(2) . .
C17 Yb1 C1 130.7(2) . .
C14 Yb1 C1 82.0(2) . .
C18 Yb1 C1 104.0(2) . .
C4 Yb1 C1 57.8(2) . .
C3 Yb1 C1 48.6(2) . .
C2 Yb1 C1 26.6(2) . .
C5 Yb1 C1 49.8(2) . .
N1 Yb1 B1 132.5(2) . .
C16 Yb1 B1 133.8(2) . .
C15 Yb1 B1 107.1(3) . .
C17 Yb1 B1 124.8(2) . .
C14 Yb1 B1 85.6(2) . .
C18 Yb1 B1 95.5(2) . .
C4 Yb1 B1 49.5(2) . .
C3 Yb1 B1 57.6(2) . .
C2 Yb1 B1 48.9(3) . .
C5 Yb1 B1 28.1(2) . .
C1 Yb1 B1 28.7(3) . .
N1 Si1 C25 114.8(4) . .
N1 Si1 C26 115.2(4) . .
C25 Si1 C26 103.9(4) . .
N1 Si1 C24 109.8(3) . .
C25 Si1 C24 106.5(4) . .
C26 Si1 C24 105.9(4) . .
N1 Si2 C29 114.6(4) . .
N1 Si2 C28 116.3(4) . .
C29 Si2 C28 105.2(5) . .
N1 Si2 C27 109.0(4) . .
C29 Si2 C27 106.4(5) . .
C28 Si2 C27 104.6(5) . .
C7 P1 C6 108.6(4) . .
C7 P1 C8 105.2(5) . .
C6 P1 C8 106.3(4) . .
C7 P1 B2 111.2(5) . .
C6 P1 B2 112.5(4) . .
C8 P1 B2 112.6(5) . .
C16 K1 C17 26.9(2) 4_566 4_566
C16 K1 C4 116.9(2) 4_566 .
C17 K1 C4 109.6(2) 4_566 .
C16 K1 C5 137.9(2) 4_566 .
C17 K1 C5 121.2(2) 4_566 .
C4 K1 C5 25.5(2) . .
C16 K1 C15 25.6(2) 4_566 4_566
C17 K1 C15 42.7(2) 4_566 4_566
C4 K1 C15 94.4(2) . 4_566
C5 K1 C15 118.7(2) . 4_566
C16 K1 C10 99.8(3) 4_566 .
C17 K1 C10 113.8(3) 4_566 .
C4 K1 C10 136.3(3) . .
C5 K1 C10 122.0(3) . .
C15 K1 C10 113.4(3) 4_566 .
C16 K1 C9 124.9(2) 4_566 .
C17 K1 C9 137.5(3) 4_566 .
C4 K1 C9 112.8(2) . .
C5 K1 C9 96.8(2) . .
C15 K1 C9 134.5(3) 4_566 .
C10 K1 C9 25.3(3) . .
C16 K1 C18 42.3(2) 4_566 4_566
C17 K1 C18 25.63(19) 4_566 4_566
C4 K1 C18 83.9(2) . 4_566
C5 K1 C18 98.0(2) . 4_566
C15 K1 C18 41.3(2) 4_566 4_566
C10 K1 C18 139.1(3) . 4_566
C9 K1 C18 163.1(3) . 4_566
C16 K1 C11 87.2(4) 4_566 .
C17 K1 C11 93.7(4) 4_566 .
C4 K1 C11 155.6(4) . .
C5 K1 C11 133.2(4) . .
C15 K1 C11 108.1(4) 4_566 .
C10 K1 C11 24.0(4) . .
C9 K1 C11 43.8(4) . .
C18 K1 C11 119.2(4) 4_566 .
C16 K1 B2 137.4(2) 4_566 .
C17 K1 B2 134.0(3) 4_566 .
C4 K1 B2 105.7(2) . .
C5 K1 B2 83.0(2) . .
C15 K1 B2 157.2(3) 4_566 .
C10 K1 B2 44.0(3) . .
C9 K1 B2 26.0(3) . .
C18 K1 B2 149.8(3) 4_566 .
C11 K1 B2 50.5(4) . .
C16 K1 C12 96.1(3) 4_566 .
C17 K1 C12 91.6(3) 4_566 .
C4 K1 C12 142.6(4) . .
C5 K1 C12 117.1(4) . .
C15 K1 C12 121.0(4) 4_566 .
C10 K1 C12 42.5(6) . .
C9 K1 C12 51.3(4) . .
C18 K1 C12 113.7(4) 4_566 .
C11 K1 C12 24.0(5) . .
B2 K1 C12 43.4(3) . .
C16 K1 C14 41.4(2) 4_566 4_566
C17 K1 C14 41.7(2) 4_566 4_566
C4 K1 C14 75.7(2) . 4_566
C5 K1 C14 97.2(2) . 4_566
C15 K1 C14 24.7(2) 4_566 4_566
C10 K1 C14 137.9(3) . 4_566
C9 K1 C14 158.2(3) . 4_566
C18 K1 C14 24.8(2) 4_566 4_566
C11 K1 C14 128.6(4) . 4_566
B2 K1 C14 174.7(3) . 4_566
C12 K1 C14 133.0(3) . 4_566
Si2 N1 Si1 128.7(4) . .
Si2 N1 Yb1 112.7(3) . .
Si1 N1 Yb1 118.1(3) . .
C5 B1 C1 113.7(8) . .
C5 B1 C6 121.3(9) . .
C1 B1 C6 125.0(8) . .
C5 B1 Yb1 69.9(4) . .
C1 B1 Yb1 71.8(4) . .
C6 B1 Yb1 126.5(5) . .
C5 B1 K1 65.9(4) . .
C1 B1 K1 88.4(5) . .
C6 B1 K1 113.3(5) . .
Yb1 B1 K1 117.8(3) . .
C9 B2 C13 119.3(10) . .
C9 B2 P1 120.7(8) . .
C13 B2 P1 120.0(10) . .
C9 B2 K1 73.7(5) . .
C13 B2 K1 78.8(5) . .
P1 B2 K1 117.8(4) . .
C2 C1 B1 120.1(8) . .
C2 C1 Yb1 73.1(5) . .
B1 C1 Yb1 79.5(4) . .
C2 C1 H1 120.0 . .
B1 C1 H1 120.0 . .
Yb1 C1 H1 118.3 . .
C1 C2 C3 123.0(9) . .
C1 C2 Yb1 80.3(5) . .
C3 C2 Yb1 74.3(5) . .
C1 C2 H2 118.5 . .
C3 C2 H2 118.5 . .
Yb1 C2 H2 117.5 . .
C2 C3 C4 120.2(8) . .
C2 C3 Yb1 78.0(5) . .
C4 C3 Yb1 75.4(5) . .
C2 C3 K1 91.6(5) . .
C4 C3 K1 68.3(5) . .
Yb1 C3 K1 130.1(3) . .
C2 C3 H3 119.9 . .
C4 C3 H3 119.9 . .
Yb1 C3 H3 117.5 . .
K1 C3 H3 110.0 . .
C5 C4 C3 120.6(8) . .
C5 C4 Yb1 79.8(5) . .
C3 C4 Yb1 76.3(5) . .
C5 C4 K1 79.5(4) . .
C3 C4 K1 87.0(5) . .
Yb1 C4 K1 141.6(3) . .
C5 C4 H4 119.7 . .
C3 C4 H4 119.7 . .
Yb1 C4 H4 114.7 . .
K1 C4 H4 103.6 . .
C4 C5 B1 122.1(9) . .
C4 C5 Yb1 72.6(4) . .
B1 C5 Yb1 82.0(5) . .
C4 C5 K1 75.0(4) . .
B1 C5 K1 89.0(5) . .
Yb1 C5 K1 134.4(3) . .
C4 C5 H5 119.0 . .
B1 C5 H5 119.0 . .
Yb1 C5 H5 116.9 . .
K1 C5 H5 106.6 . .
B1 C6 P1 116.2(6) . .
B1 C6 H6A 108.2 . .
P1 C6 H6A 108.2 . .
B1 C6 H6B 108.2 . .
P1 C6 H6B 108.2 . .
H6A C6 H6B 107.4 . .
P1 C7 H7A 109.5 . .
P1 C7 H7B 109.5 . .
H7A C7 H7B 109.5 . .
P1 C7 H7C 109.5 . .
H7A C7 H7C 109.5 . .
H7B C7 H7C 109.5 . .
P1 C8 H8A 109.5 . .
P1 C8 H8B 109.5 . .
H8A C8 H8B 109.5 . .
P1 C8 H8C 109.5 . .
H8A C8 H8C 109.5 . .
H8B C8 H8C 109.5 . .
C10 C9 B2 116.2(13) . .
C10 C9 K1 76.7(7) . .
B2 C9 K1 80.4(6) . .
C10 C9 H9 121.4 . .
B2 C9 H9 121.4 . .
K1 C9 H9 121.4 . .
C11 C10 C9 123(2) . .
C11 C10 K1 79.9(11) . .
C9 C10 K1 78.0(7) . .
C11 C10 H10 118.3 . .
C9 C10 H10 118.3 . .
K1 C10 H10 118.3 . .
C10 C11 C12 122(2) . .
C10 C11 K1 76.1(10) . .
C12 C11 K1 81.0(13) . .
C10 C11 H11 118.8 . .
C12 C11 H11 118.8 . .
K1 C11 H11 118.8 . .
C11 C12 C13 122(2) . .
C11 C12 K1 75.0(14) . .
C13 C12 K1 79.3(8) . .
C11 C12 H12 118.9 . .
C13 C12 H12 118.9 . .
K1 C12 H12 118.9 . .
C12 C13 B2 116.8(15) . .
C12 C13 K1 76.7(9) . .
B2 C13 K1 75.4(6) . .
C12 C13 H13 121.5 . .
B2 C13 H13 121.5 . .
K1 C13 H13 121.5 . .
C15 C14 C18 107.4(7) . .
C15 C14 C19 126.7(10) . .
C18 C14 C19 125.7(10) . .
C15 C14 Yb1 74.2(4) . .
C18 C14 Yb1 75.4(5) . .
C19 C14 Yb1 119.7(5) . .
C15 C14 K1 72.1(4) . 4_665
C18 C14 K1 74.0(4) . 4_665
C19 C14 K1 116.1(5) . 4_665
Yb1 C14 K1 124.1(3) . 4_665
C16 C15 C14 108.4(8) . .
C16 C15 C20 126.6(9) . .
C14 C15 C20 124.9(9) . .
C16 C15 Yb1 74.9(4) . .
C14 C15 Yb1 76.4(5) . .
C20 C15 Yb1 118.0(6) . .
C16 C15 K1 69.9(4) . 4_665
C14 C15 K1 83.2(5) . 4_665
C20 C15 K1 110.6(6) . 4_665
Yb1 C15 K1 130.7(3) . 4_665
C15 C16 C17 109.0(7) . .
C15 C16 C21 126.6(9) . .
C17 C16 C21 124.2(8) . .
C15 C16 Yb1 75.8(4) . .
C17 C16 Yb1 75.9(4) . .
C21 C16 Yb1 118.7(5) . .
C15 C16 K1 84.5(5) . 4_665
C17 C16 K1 78.2(4) . 4_665
C21 C16 K1 101.1(5) . 4_665
Yb1 C16 K1 140.0(3) . 4_665
C18 C17 C16 106.9(7) . .
C18 C17 C22 127.4(9) . .
C16 C17 C22 125.2(8) . .
C18 C17 Yb1 76.2(4) . .
C16 C17 Yb1 74.2(4) . .
C22 C17 Yb1 121.4(5) . .
C18 C17 K1 84.6(5) . 4_665
C16 C17 K1 74.9(4) . 4_665
C22 C17 K1 101.2(5) . 4_665
Yb1 C17 K1 136.7(3) . 4_665
C17 C18 C14 108.3(8) . .
C17 C18 C23 126.2(9) . .
C14 C18 C23 125.4(9) . .
C17 C18 Yb1 74.3(4) . .
C14 C18 Yb1 75.0(4) . .
C23 C18 Yb1 120.1(6) . .
C17 C18 K1 69.8(4) . 4_665
C14 C18 K1 81.2(5) . 4_665
C23 C18 K1 112.0(5) . 4_665
Yb1 C18 K1 127.4(3) . 4_665
C14 C19 H19A 109.5 . .
C14 C19 H19B 109.5 . .
H19A C19 H19B 109.5 . .
C14 C19 H19C 109.5 . .
H19A C19 H19C 109.5 . .
H19B C19 H19C 109.5 . .
C15 C20 H20A 109.5 . .
C15 C20 H20B 109.5 . .
H20A C20 H20B 109.5 . .
C15 C20 H20C 109.5 . .
H20A C20 H20C 109.5 . .
H20B C20 H20C 109.5 . .
C16 C21 H21A 109.5 . .
C16 C21 H21B 109.5 . .
H21A C21 H21B 109.5 . .
C16 C21 H21C 109.5 . .
H21A C21 H21C 109.5 . .
H21B C21 H21C 109.5 . .
C17 C22 H22A 109.5 . .
C17 C22 H22B 109.5 . .
H22A C22 H22B 109.5 . .
C17 C22 H22C 109.5 . .
H22A C22 H22C 109.5 . .
H22B C22 H22C 109.5 . .
C18 C23 H23A 109.5 . .
C18 C23 H23B 109.5 . .
H23A C23 H23B 109.5 . .
C18 C23 H23C 109.5 . .
H23A C23 H23C 109.5 . .
H23B C23 H23C 109.5 . .
Si1 C24 H24A 109.5 . .
Si1 C24 H24B 109.5 . .
H24A C24 H24B 109.5 . .
Si1 C24 H24C 109.5 . .
H24A C24 H24C 109.5 . .
H24B C24 H24C 109.5 . .
Si1 C25 H25A 109.5 . .
Si1 C25 H25B 109.5 . .
H25A C25 H25B 109.5 . .
Si1 C25 H25C 109.5 . .
H25A C25 H25C 109.5 . .
H25B C25 H25C 109.5 . .
Si1 C26 H26A 109.5 . .
Si1 C26 H26B 109.5 . .
H26A C26 H26B 109.5 . .
Si1 C26 H26C 109.5 . .
H26A C26 H26C 109.5 . .
H26B C26 H26C 109.5 . .
Si2 C27 H27A 109.5 . .
Si2 C27 H27B 109.5 . .
H27A C27 H27B 109.5 . .
Si2 C27 H27C 109.5 . .
H27A C27 H27C 109.5 . .
H27B C27 H27C 109.5 . .
Si2 C28 H28A 109.5 . .
Si2 C28 H28B 109.5 . .
H28A C28 H28B 109.5 . .
Si2 C28 H28C 109.5 . .
H28A C28 H28C 109.5 . .
H28B C28 H28C 109.5 . .
Si2 C29 H29A 109.5 . .
Si2 C29 H29B 109.5 . .
H29A C29 H29B 109.5 . .
Si2 C29 H29C 109.5 . .
H29A C29 H29C 109.5 . .
H29B C29 H29C 109.5 . .

loop_
_geom_bond_atom_site_label_1
_geom_bond_atom_site_label_2
_geom_bond_distance
_geom_bond_site_symmetry_2
Yb1 N1 2.335(6) .
Yb1 C16 2.714(7) .
Yb1 C15 2.725(8) .
Yb1 C17 2.735(7) .
Yb1 C14 2.753(7) .
Yb1 C18 2.758(8) .
Yb1 C4 2.840(7) .
Yb1 C3 2.851(7) .
Yb1 C2 2.897(8) .
Yb1 C5 2.929(8) .
Yb1 C1 2.985(7) .
Yb1 B1 3.089(8) .
Si1 N1 1.676(7) .
Si1 C25 1.854(8) .
Si1 C26 1.858(8) .
Si1 C24 1.885(9) .
Si2 N1 1.676(7) .
Si2 C29 1.866(9) .
Si2 C28 1.886(9) .
Si2 C27 1.886(9) .
P1 C7 1.765(9) .
P1 C6 1.798(7) .
P1 C8 1.804(10) .
P1 B2 1.921(11) .
K1 C16 2.994(7) 4_566
K1 C17 3.036(8) 4_566
K1 C4 3.100(7) .
K1 C5 3.156(8) .
K1 C15 3.174(8) 4_566
K1 C10 3.182(13) .
K1 C9 3.199(10) .
K1 C18 3.221(8) 4_566
K1 C11 3.226(19) .
K1 B2 3.286(10) .
K1 C12 3.299(17) .
K1 C14 3.312(8) 4_566
B1 C5 1.469(12) .
B1 C1 1.507(14) .
B1 C6 1.598(12) .
B2 C9 1.460(15) .
B2 C13 1.479(14) .
C1 C2 1.358(11) .
C1 H1 0.9300 .
C2 C3 1.379(11) .
C2 H2 0.9300 .
C3 C4 1.389(12) .
C3 H3 0.9300 .
C4 C5 1.382(11) .
C4 H4 0.9300 .
C5 H5 0.9300 .
C6 H6A 0.9700 .
C6 H6B 0.9700 .
C7 H7A 0.9600 .
C7 H7B 0.9600 .
C7 H7C 0.9600 .
C8 H8A 0.9600 .
C8 H8B 0.9600 .
C8 H8C 0.9600 .
C9 C10 1.396(15) .
C9 H9 0.9800 .
C10 C11 1.33(2) .
C10 H10 0.9800 .
C11 C12 1.36(3) .
C11 H11 0.9800 .
C12 C13 1.381(19) .
C12 H12 0.9800 .
C13 H13 0.9800 .
C14 C15 1.394(11) .
C14 C18 1.407(12) .
C14 C19 1.522(11) .
C14 K1 3.312(8) 4_665
C15 C16 1.378(10) .
C15 C20 1.509(13) .
C15 K1 3.174(8) 4_665
C16 C17 1.402(11) .
C16 C21 1.533(11) .
C16 K1 2.994(7) 4_665
C17 C18 1.400(10) .
C17 C22 1.506(11) .
C17 K1 3.036(8) 4_665
C18 C23 1.524(12) .
C18 K1 3.221(8) 4_665
C19 H19A 0.9600 .
C19 H19B 0.9600 .
C19 H19C 0.9600 .
C20 H20A 0.9600 .
C20 H20B 0.9600 .
C20 H20C 0.9600 .
C21 H21A 0.9600 .
C21 H21B 0.9600 .
C21 H21C 0.9600 .
C22 H22A 0.9600 .
C22 H22B 0.9600 .
C22 H22C 0.9600 .
C23 H23A 0.9600 .
C23 H23B 0.9600 .
C23 H23C 0.9600 .
C24 H24A 0.9600 .
C24 H24B 0.9600 .
C24 H24C 0.9600 .
C25 H25A 0.9600 .
C25 H25B 0.9600 .
C25 H25C 0.9600 .
C26 H26A 0.9600 .
C26 H26B 0.9600 .
C26 H26C 0.9600 .
C27 H27A 0.9600 .
C27 H27B 0.9600 .
C27 H27C 0.9600 .
C28 H28A 0.9600 .
C28 H28B 0.9600 .
C28 H28C 0.9600 .
C29 H29A 0.9600 .
C29 H29B 0.9600 .
C29 H29C 0.9600 .

loop_
_geom_torsion_atom_site_label_1
_geom_torsion_atom_site_label_2
_geom_torsion_atom_site_label_3
_geom_torsion_atom_site_label_4
_geom_torsion
_geom_torsion_site_symmetry_1
_geom_torsion_site_symmetry_4
C29 Si2 N1 Si1 65.8(6) . .
C28 Si2 N1 Si1 -57.4(6) . .
C27 Si2 N1 Si1 -175.2(5) . .
C29 Si2 N1 Yb1 -122.6(4) . .
C28 Si2 N1 Yb1 114.2(5) . .
C27 Si2 N1 Yb1 -3.6(4) . .
C25 Si1 N1 Si2 -65.1(6) . .
C26 Si1 N1 Si2 55.5(6) . .
C24 Si1 N1 Si2 175.0(5) . .
C25 Si1 N1 Yb1 123.8(4) . .
C26 Si1 N1 Yb1 -115.6(4) . .
C24 Si1 N1 Yb1 3.9(5) . .
C16 Yb1 N1 Si2 109.7(3) . .
C15 Yb1 N1 Si2 125.1(3) . .
C17 Yb1 N1 Si2 79.9(3) . .
C14 Yb1 N1 Si2 99.2(5) . .
C18 Yb1 N1 Si2 67.9(4) . .
C4 Yb1 N1 Si2 -77.1(4) . .
C3 Yb1 N1 Si2 -105.4(4) . .
C2 Yb1 N1 Si2 -120.3(3) . .
C5 Yb1 N1 Si2 -60.3(4) . .
C1 Yb1 N1 Si2 -109.2(4) . .
B1 Yb1 N1 Si2 -69.6(5) . .
C16 Yb1 N1 Si1 -77.8(4) . .
C15 Yb1 N1 Si1 -62.4(4) . .
C17 Yb1 N1 Si1 -107.6(4) . .
C14 Yb1 N1 Si1 -88.3(5) . .
C18 Yb1 N1 Si1 -119.6(4) . .
C4 Yb1 N1 Si1 95.4(4) . .
C3 Yb1 N1 Si1 67.1(4) . .
C2 Yb1 N1 Si1 52.2(4) . .
C5 Yb1 N1 Si1 112.2(3) . .
C1 Yb1 N1 Si1 63.3(5) . .
B1 Yb1 N1 Si1 102.9(4) . .
N1 Yb1 B1 C5 19.3(7) . .
C16 Yb1 B1 C5 -159.8(5) . .
C15 Yb1 B1 C5 -174.1(5) . .
C17 Yb1 B1 C5 -122.6(5) . .
C14 Yb1 B1 C5 -153.8(6) . .
C18 Yb1 B1 C5 -125.8(5) . .
C4 Yb1 B1 C5 29.0(5) . .
C3 Yb1 B1 C5 63.0(5) . .
C2 Yb1 B1 C5 96.1(6) . .
C1 Yb1 B1 C5 124.8(7) . .
N1 Yb1 B1 C1 -105.5(5) . .
C16 Yb1 B1 C1 75.4(6) . .
C15 Yb1 B1 C1 61.0(5) . .
C17 Yb1 B1 C1 112.5(5) . .
C14 Yb1 B1 C1 81.4(5) . .
C18 Yb1 B1 C1 109.3(5) . .
C4 Yb1 B1 C1 -95.8(6) . .
C3 Yb1 B1 C1 -61.9(5) . .
C2 Yb1 B1 C1 -28.7(4) . .
C5 Yb1 B1 C1 -124.8(7) . .
N1 Yb1 B1 C6 134.0(7) . .
C16 Yb1 B1 C6 -45.1(10) . .
C15 Yb1 B1 C6 -59.5(8) . .
C17 Yb1 B1 C6 -8.0(9) . .
C14 Yb1 B1 C6 -39.1(8) . .
C18 Yb1 B1 C6 -11.2(8) . .
C4 Yb1 B1 C6 143.7(10) . .
C3 Yb1 B1 C6 177.6(9) . .
C2 Yb1 B1 C6 -149.3(9) . .
C5 Yb1 B1 C6 114.7(11) . .
C1 Yb1 B1 C6 -120.5(10) . .
N1 Yb1 B1 K1 -27.4(5) . .
C16 Yb1 B1 K1 153.5(3) . .
C15 Yb1 B1 K1 139.2(3) . .
C17 Yb1 B1 K1 -169.3(3) . .
C14 Yb1 B1 K1 159.5(4) . .
C18 Yb1 B1 K1 -172.5(4) . .
C4 Yb1 B1 K1 -17.7(3) . .
C3 Yb1 B1 K1 16.3(3) . .
C2 Yb1 B1 K1 49.4(3) . .
C5 Yb1 B1 K1 -46.7(4) . .
C1 Yb1 B1 K1 78.1(5) . .
C16 K1 B1 C5 -33.2(12) 4_566 .
C17 K1 B1 C5 19.0(8) 4_566 .
C4 K1 B1 C5 -30.9(5) . .
C15 K1 B1 C5 -51.0(7) 4_566 .
C10 K1 B1 C5 173.0(6) . .
C9 K1 B1 C5 172.2(6) . .
C18 K1 B1 C5 1.1(7) 4_566 .
C11 K1 B1 C5 153.1(7) . .
B2 K1 B1 C5 146.2(7) . .
C12 K1 B1 C5 130.1(7) . .
C14 K1 B1 C5 -27.9(7) 4_566 .
C16 K1 B1 C1 83.7(10) 4_566 .
C17 K1 B1 C1 135.9(5) 4_566 .
C4 K1 B1 C1 86.1(5) . .
C5 K1 B1 C1 116.9(7) . .
C15 K1 B1 C1 66.0(6) 4_566 .
C10 K1 B1 C1 -70.1(6) . .
C9 K1 B1 C1 -70.8(5) . .
C18 K1 B1 C1 118.0(5) 4_566 .
C11 K1 B1 C1 -89.9(7) . .
B2 K1 B1 C1 -96.9(5) . .
C12 K1 B1 C1 -113.0(6) . .
C14 K1 B1 C1 89.0(5) 4_566 .
C16 K1 B1 C6 -148.5(8) 4_566 .
C17 K1 B1 C6 -96.3(6) 4_566 .
C4 K1 B1 C6 -146.1(8) . .
C5 K1 B1 C6 -115.3(10) . .
C15 K1 B1 C6 -166.2(5) 4_566 .
C10 K1 B1 C6 57.7(7) . .
C9 K1 B1 C6 56.9(6) . .
C18 K1 B1 C6 -114.2(6) 4_566 .
C11 K1 B1 C6 37.8(9) . .
B2 K1 B1 C6 30.9(6) . .
C12 K1 B1 C6 14.8(8) . .
C14 K1 B1 C6 -143.2(6) 4_566 .
C16 K1 B1 Yb1 15.2(11) 4_566 .
C17 K1 B1 Yb1 67.5(6) 4_566 .
C4 K1 B1 Yb1 17.6(3) . .
C5 K1 B1 Yb1 48.5(4) . .
C15 K1 B1 Yb1 -2.5(6) 4_566 .
C10 K1 B1 Yb1 -138.6(5) . .
C9 K1 B1 Yb1 -139.3(5) . .
C18 K1 B1 Yb1 49.5(5) 4_566 .
C11 K1 B1 Yb1 -158.4(6) . .
B2 K1 B1 Yb1 -165.3(5) . .
C12 K1 B1 Yb1 178.6(5) . .
C14 K1 B1 Yb1 20.6(5) 4_566 .
C7 P1 B2 C9 25.1(9) . .
C6 P1 B2 C9 -97.0(8) . .
C8 P1 B2 C9 142.9(8) . .
C7 P1 B2 C13 -155.2(7) . .
C6 P1 B2 C13 82.7(8) . .
C8 P1 B2 C13 -37.4(8) . .
C7 P1 B2 K1 111.9(5) . .
C6 P1 B2 K1 -10.2(7) . .
C8 P1 B2 K1 -130.4(5) . .
C16 K1 B2 C9 -72.4(7) 4_566 .
C17 K1 B2 C9 -111.0(7) 4_566 .
C4 K1 B2 C9 110.0(6) . .
C5 K1 B2 C9 121.6(6) . .
C15 K1 B2 C9 -40.9(10) 4_566 .
C10 K1 B2 C9 -32.1(7) . .
C18 K1 B2 C9 -144.6(6) 4_566 .
C11 K1 B2 C9 -63.8(9) . .
C12 K1 B2 C9 -95.4(9) . .
C14 K1 B2 C9 -146(2) 4_566 .
C16 K1 B2 C13 52.9(9) 4_566 .
C17 K1 B2 C13 14.3(9) 4_566 .
C4 K1 B2 C13 -124.7(7) . .
C5 K1 B2 C13 -113.1(7) . .
C15 K1 B2 C13 84.5(11) 4_566 .
C10 K1 B2 C13 93.2(8) . .
C9 K1 B2 C13 125.3(10) . .
C18 K1 B2 C13 -19.3(10) 4_566 .
C11 K1 B2 C13 61.5(9) . .
C12 K1 B2 C13 29.9(8) . .
C14 K1 B2 C13 -21(3) 4_566 .
C16 K1 B2 P1 171.1(4) 4_566 .
C17 K1 B2 P1 132.5(5) 4_566 .
C4 K1 B2 P1 -6.5(7) . .
C5 K1 B2 P1 5.1(6) . .
C15 K1 B2 P1 -157.4(5) 4_566 .
C10 K1 B2 P1 -148.6(9) . .
C9 K1 B2 P1 -116.5(9) . .
C18 K1 B2 P1 98.9(6) 4_566 .
C11 K1 B2 P1 179.7(10) . .
C12 K1 B2 P1 148.1(10) . .
C14 K1 B2 P1 98(3) 4_566 .
C5 B1 C1 C2 5.9(10) . .
C6 B1 C1 C2 -174.4(8) . .
Yb1 B1 C1 C2 63.3(7) . .
K1 B1 C1 C2 -56.7(7) . .
C5 B1 C1 Yb1 -57.3(6) . .
C6 B1 C1 Yb1 122.3(7) . .
K1 B1 C1 Yb1 -120.0(2) . .
N1 Yb1 C1 C2 -24.1(7) . .
C16 Yb1 C1 C2 108.8(6) . .
C15 Yb1 C1 C2 110.7(6) . .
C17 Yb1 C1 C2 144.1(5) . .
C14 Yb1 C1 C2 138.5(6) . .
C18 Yb1 C1 C2 158.4(6) . .
C4 Yb1 C1 C2 -62.7(6) . .
C3 Yb1 C1 C2 -29.0(5) . .
C5 Yb1 C1 C2 -95.7(6) . .
B1 Yb1 C1 C2 -126.1(8) . .
N1 Yb1 C1 B1 102.0(5) . .
C16 Yb1 C1 B1 -125.2(5) . .
C15 Yb1 C1 B1 -123.2(5) . .
C17 Yb1 C1 B1 -89.8(5) . .
C14 Yb1 C1 B1 -95.4(5) . .
C18 Yb1 C1 B1 -75.5(5) . .
C4 Yb1 C1 B1 63.4(5) . .
C3 Yb1 C1 B1 97.1(6) . .
C2 Yb1 C1 B1 126.1(8) . .
C5 Yb1 C1 B1 30.4(5) . .
B1 C1 C2 C3 -2.7(12) . .
Yb1 C1 C2 C3 63.9(7) . .
B1 C1 C2 Yb1 -66.6(6) . .
N1 Yb1 C2 C1 161.8(5) . .
C16 Yb1 C2 C1 -89.1(6) . .
C15 Yb1 C2 C1 -72.2(6) . .
C17 Yb1 C2 C1 -60.1(8) . .
C14 Yb1 C2 C1 -42.1(6) . .
C18 Yb1 C2 C1 -27.0(7) . .
C4 Yb1 C2 C1 98.2(6) . .
C3 Yb1 C2 C1 128.5(9) . .
C5 Yb1 C2 C1 64.8(5) . .
B1 Yb1 C2 C1 31.0(5) . .
N1 Yb1 C2 C3 33.3(6) . .
C16 Yb1 C2 C3 142.3(5) . .
C15 Yb1 C2 C3 159.3(6) . .
C17 Yb1 C2 C3 171.4(5) . .
C14 Yb1 C2 C3 -170.7(6) . .
C18 Yb1 C2 C3 -155.6(5) . .
C4 Yb1 C2 C3 -30.3(5) . .
C5 Yb1 C2 C3 -63.7(6) . .
C1 Yb1 C2 C3 -128.5(9) . .
B1 Yb1 C2 C3 -97.6(6) . .
C1 C2 C3 C4 -1.8(12) . .
Yb1 C2 C3 C4 65.1(7) . .
C1 C2 C3 Yb1 -66.9(8) . .
C1 C2 C3 K1 63.9(8) . .
Yb1 C2 C3 K1 130.8(3) . .
N1 Yb1 C3 C2 -148.5(6) . .
C16 Yb1 C3 C2 -59.3(7) . .
C15 Yb1 C3 C2 -25.6(7) . .
C17 Yb1 C3 C2 -57(3) . .
C14 Yb1 C3 C2 11.8(7) . .
C18 Yb1 C3 C2 43.4(9) . .
C4 Yb1 C3 C2 125.9(8) . .
C5 Yb1 C3 C2 95.8(6) . .
C1 Yb1 C3 C2 27.9(5) . .
B1 Yb1 C3 C2 62.2(6) . .
N1 Yb1 C3 C4 85.6(5) . .
C16 Yb1 C3 C4 174.7(4) . .
C15 Yb1 C3 C4 -151.6(5) . .
C17 Yb1 C3 C4 177(2) . .
C14 Yb1 C3 C4 -114.1(5) . .
C18 Yb1 C3 C4 -82.5(8) . .
C2 Yb1 C3 C4 -125.9(8) . .
C5 Yb1 C3 C4 -30.1(4) . .
C1 Yb1 C3 C4 -98.0(6) . .
B1 Yb1 C3 C4 -63.7(5) . .
N1 Yb1 C3 K1 129.6(4) . .
C16 Yb1 C3 K1 -141.2(4) . .
C15 Yb1 C3 K1 -107.5(5) . .
C17 Yb1 C3 K1 -139(2) . .
C14 Yb1 C3 K1 -70.0(6) . .
C18 Yb1 C3 K1 -38.5(9) . .
C4 Yb1 C3 K1 44.1(4) . .
C2 Yb1 C3 K1 -81.8(6) . .
C5 Yb1 C3 K1 14.0(3) . .
C1 Yb1 C3 K1 -54.0(4) . .
B1 Yb1 C3 K1 -19.6(4) . .
C16 K1 C3 C2 134.0(6) 4_566 .
C17 K1 C3 C2 163.5(6) 4_566 .
C4 K1 C3 C2 -122.0(8) . .
C5 K1 C3 C2 -89.9(6) . .
C15 K1 C3 C2 132.5(6) 4_566 .
C10 K1 C3 C2 16.7(7) . .
C9 K1 C3 C2 -2.6(6) . .
C18 K1 C3 C2 173.3(6) 4_566 .
C11 K1 C3 C2 14.2(10) . .
B2 K1 C3 C2 -29.1(6) . .
C12 K1 C3 C2 -28.8(12) . .
C14 K1 C3 C2 155.1(6) 4_566 .
C16 K1 C3 C4 -104.0(5) 4_566 .
C17 K1 C3 C4 -74.5(5) 4_566 .
C5 K1 C3 C4 32.1(5) . .
C15 K1 C3 C4 -105.5(5) 4_566 .
C10 K1 C3 C4 138.7(6) . .
C9 K1 C3 C4 119.4(5) . .
C18 K1 C3 C4 -64.7(5) 4_566 .
C11 K1 C3 C4 136.2(8) . .
B2 K1 C3 C4 92.9(6) . .
C12 K1 C3 C4 93.2(10) . .
C14 K1 C3 C4 -82.9(5) 4_566 .
C16 K1 C3 Yb1 -150.4(4) 4_566 .
C17 K1 C3 Yb1 -120.9(4) 4_566 .
C4 K1 C3 Yb1 -46.4(5) . .
C5 K1 C3 Yb1 -14.3(3) . .
C15 K1 C3 Yb1 -151.9(4) 4_566 .
C10 K1 C3 Yb1 92.3(5) . .
C9 K1 C3 Yb1 73.0(5) . .
C18 K1 C3 Yb1 -111.1(4) 4_566 .
C11 K1 C3 Yb1 89.8(8) . .
B2 K1 C3 Yb1 46.5(5) . .
C12 K1 C3 Yb1 46.8(11) . .
C14 K1 C3 Yb1 -129.3(5) 4_566 .
C2 C3 C4 C5 2.7(12) . .
Yb1 C3 C4 C5 69.1(7) . .
K1 C3 C4 C5 -76.0(7) . .
C2 C3 C4 Yb1 -66.4(7) . .
K1 C3 C4 Yb1 -145.1(2) . .
C2 C3 C4 K1 78.7(7) . .
Yb1 C3 C4 K1 145.1(2) . .
N1 Yb1 C4 C5 143.3(6) . .
C16 Yb1 C4 C5 -149.5(17) . .
C15 Yb1 C4 C5 -76.8(8) . .
C17 Yb1 C4 C5 55.5(8) . .
C14 Yb1 C4 C5 -33.4(8) . .
C18 Yb1 C4 C5 10.0(8) . .
C3 Yb1 C4 C5 -125.2(8) . .
C2 Yb1 C4 C5 -95.4(6) . .
C1 Yb1 C4 C5 -63.8(5) . .
B1 Yb1 C4 C5 -29.5(5) . .
N1 Yb1 C4 C3 -91.5(5) . .
C16 Yb1 C4 C3 -24(2) . .
C15 Yb1 C4 C3 48.4(8) . .
C17 Yb1 C4 C3 -179.4(5) . .
C14 Yb1 C4 C3 91.8(6) . .
C18 Yb1 C4 C3 135.2(5) . .
C2 Yb1 C4 C3 29.8(5) . .
C5 Yb1 C4 C3 125.2(8) . .
C1 Yb1 C4 C3 61.4(5) . .
B1 Yb1 C4 C3 95.7(6) . .
N1 Yb1 C4 K1 -158.4(6) . .
C16 Yb1 C4 K1 -91.2(18) . .
C15 Yb1 C4 K1 -18.5(10) . .
C17 Yb1 C4 K1 113.7(7) . .
C14 Yb1 C4 K1 24.9(9) . .
C18 Yb1 C4 K1 68.3(8) . .
C3 Yb1 C4 K1 -66.9(7) . .
C2 Yb1 C4 K1 -37.1(5) . .
C5 Yb1 C4 K1 58.3(5) . .
C1 Yb1 C4 K1 -5.5(5) . .
B1 Yb1 C4 K1 28.8(5) . .
C16 K1 C4 C5 -150.5(5) 4_566 .
C17 K1 C4 C5 -122.2(5) 4_566 .
C15 K1 C4 C5 -163.2(6) 4_566 .
C10 K1 C4 C5 65.8(8) . .
C9 K1 C4 C5 54.2(6) . .
C18 K1 C4 C5 -123.1(6) 4_566 .
C11 K1 C4 C5 39.4(15) . .
B2 K1 C4 C5 27.7(6) . .
C12 K1 C4 C5 -1.3(9) . .
C14 K1 C4 C5 -147.0(6) 4_566 .
C16 K1 C4 C3 87.7(5) 4_566 .
C17 K1 C4 C3 115.9(5) 4_566 .
C5 K1 C4 C3 -121.9(8) . .
C15 K1 C4 C3 74.9(5) 4_566 .
C10 K1 C4 C3 -56.0(8) . .
C9 K1 C4 C3 -67.6(6) . .
C18 K1 C4 C3 115.0(5) 4_566 .
C11 K1 C4 C3 -82.5(14) . .
B2 K1 C4 C3 -94.2(6) . .
C12 K1 C4 C3 -123.2(8) . .
C14 K1 C4 C3 91.2(5) 4_566 .
C16 K1 C4 Yb1 151.2(5) 4_566 .
C17 K1 C4 Yb1 179.4(5) 4_566 .
C5 K1 C4 Yb1 -58.4(6) . .
C15 K1 C4 Yb1 138.4(6) 4_566 .
C10 K1 C4 Yb1 7.5(9) . .
C9 K1 C4 Yb1 -4.1(7) . .
C18 K1 C4 Yb1 178.5(6) 4_566 .
C11 K1 C4 Yb1 -19.0(16) . .
B2 K1 C4 Yb1 -30.7(7) . .
C12 K1 C4 Yb1 -59.7(10) . .
C14 K1 C4 Yb1 154.7(7) 4_566 .
C3 C4 C5 B1 1.1(12) . .
Yb1 C4 C5 B1 68.4(7) . .
K1 C4 C5 B1 -79.1(7) . .
C3 C4 C5 Yb1 -67.3(7) . .
K1 C4 C5 Yb1 -147.5(3) . .
C3 C4 C5 K1 80.2(7) . .
Yb1 C4 C5 K1 147.5(3) . .
C1 B1 C5 C4 -5.2(11) . .
C6 B1 C5 C4 175.1(7) . .
Yb1 B1 C5 C4 -63.6(7) . .
K1 B1 C5 C4 71.5(7) . .
C1 B1 C5 Yb1 58.4(6) . .
C6 B1 C5 Yb1 -121.3(7) . .
K1 B1 C5 Yb1 135.1(3) . .
C1 B1 C5 K1 -76.7(6) . .
C6 B1 C5 K1 103.6(7) . .
Yb1 B1 C5 K1 -135.1(3) . .
N1 Yb1 C5 C4 -38.1(6) . .
C16 Yb1 C5 C4 169.9(7) . .
C15 Yb1 C5 C4 135.2(6) . .
C17 Yb1 C5 C4 -152.7(5) . .
C14 Yb1 C5 C4 155.4(6) . .
C18 Yb1 C5 C4 -172.9(5) . .
C3 Yb1 C5 C4 30.7(5) . .
C2 Yb1 C5 C4 64.2(5) . .
C1 Yb1 C5 C4 96.3(6) . .
B1 Yb1 C5 C4 127.3(8) . .
N1 Yb1 C5 B1 -165.3(5) . .
C16 Yb1 C5 B1 42.6(10) . .
C15 Yb1 C5 B1 7.9(7) . .
C17 Yb1 C5 B1 80.0(6) . .
C14 Yb1 C5 B1 28.1(6) . .
C18 Yb1 C5 B1 59.8(6) . .
C4 Yb1 C5 B1 -127.3(8) . .
C3 Yb1 C5 B1 -96.6(6) . .
C2 Yb1 C5 B1 -63.1(5) . .
C1 Yb1 C5 B1 -31.0(5) . .
N1 Yb1 C5 K1 -84.7(4) . .
C16 Yb1 C5 K1 123.3(7) . .
C15 Yb1 C5 K1 88.6(5) . .
C17 Yb1 C5 K1 160.7(3) . .
C14 Yb1 C5 K1 108.8(4) . .
C18 Yb1 C5 K1 140.5(4) . .
C4 Yb1 C5 K1 -46.6(5) . .
C3 Yb1 C5 K1 -15.9(3) . .
C2 Yb1 C5 K1 17.6(3) . .
C1 Yb1 C5 K1 49.7(4) . .
B1 Yb1 C5 K1 80.7(6) . .
C16 K1 C5 C4 41.0(7) 4_566 .
C17 K1 C5 C4 68.8(6) 4_566 .
C15 K1 C5 C4 19.2(6) 4_566 .
C10 K1 C5 C4 -131.9(7) . .
C9 K1 C5 C4 -131.1(6) . .
C18 K1 C5 C4 57.2(6) 4_566 .
C11 K1 C5 C4 -158.9(8) . .
B2 K1 C5 C4 -153.2(6) . .
C12 K1 C5 C4 179.1(6) . .
C14 K1 C5 C4 32.2(6) 4_566 .
C16 K1 C5 B1 164.7(6) 4_566 .
C17 K1 C5 B1 -167.6(5) 4_566 .
C4 K1 C5 B1 123.7(9) . .
C15 K1 C5 B1 142.9(5) 4_566 .
C10 K1 C5 B1 -8.3(8) . .
C9 K1 C5 B1 -7.4(6) . .
C18 K1 C5 B1 -179.1(6) 4_566 .
C11 K1 C5 B1 -35.2(10) . .
B2 K1 C5 B1 -29.5(6) . .
C12 K1 C5 B1 -57.2(7) . .
C14 K1 C5 B1 155.9(6) 4_566 .
C16 K1 C5 Yb1 86.9(5) 4_566 .
C17 K1 C5 Yb1 114.6(4) 4_566 .
C4 K1 C5 Yb1 45.9(5) . .
C15 K1 C5 Yb1 65.0(5) 4_566 .
C10 K1 C5 Yb1 -86.1(6) . .
C9 K1 C5 Yb1 -85.3(4) . .
C18 K1 C5 Yb1 103.1(4) 4_566 .
C11 K1 C5 Yb1 -113.1(8) . .
B2 K1 C5 Yb1 -107.3(4) . .
C12 K1 C5 Yb1 -135.0(5) . .
C14 K1 C5 Yb1 78.0(4) 4_566 .
C5 B1 C6 P1 -126.1(7) . .
C1 B1 C6 P1 54.2(10) . .
Yb1 B1 C6 P1 146.8(5) . .
K1 B1 C6 P1 -51.1(8) . .
C7 P1 C6 B1 -81.7(8) . .
C8 P1 C6 B1 165.5(7) . .
B2 P1 C6 B1 41.8(9) . .
C13 B2 C9 C10 3.3(13) . .
P1 B2 C9 C10 -177.1(7) . .
K1 B2 C9 C10 69.9(8) . .
C13 B2 C9 K1 -66.6(7) . .
P1 B2 C9 K1 113.1(6) . .
C16 K1 C9 C10 8.0(11) 4_566 .
C17 K1 C9 C10 -23.9(12) 4_566 .
C4 K1 C9 C10 161.0(10) . .
C5 K1 C9 C10 -178.4(10) . .
C15 K1 C9 C10 39.1(11) 4_566 .
C18 K1 C9 C10 -28.0(16) 4_566 .
C11 K1 C9 C10 -27.8(11) . .
B2 K1 C9 C10 -120.1(12) . .
C12 K1 C9 C10 -58.9(10) . .
C14 K1 C9 C10 51.9(13) 4_566 .
C16 K1 C9 B2 128.1(6) 4_566 .
C17 K1 C9 B2 96.2(6) 4_566 .
C4 K1 C9 B2 -78.9(7) . .
C5 K1 C9 B2 -58.3(6) . .
C15 K1 C9 B2 159.2(5) 4_566 .
C10 K1 C9 B2 120.1(12) . .
C18 K1 C9 B2 92.1(10) 4_566 .
C11 K1 C9 B2 92.3(10) . .
C12 K1 C9 B2 61.2(8) . .
C14 K1 C9 B2 171.9(6) 4_566 .
B2 C9 C10 C11 -2.7(19) . .
K1 C9 C10 C11 69.4(15) . .
B2 C9 C10 K1 -72.0(8) . .
C16 K1 C10 C11 59.4(14) 4_566 .
C17 K1 C10 C11 35.3(14) 4_566 .
C4 K1 C10 C11 -153.0(12) . .
C5 K1 C10 C11 -125.4(13) . .
C15 K1 C10 C11 82.1(14) 4_566 .
C9 K1 C10 C11 -127.3(19) . .
C18 K1 C10 C11 40.7(16) 4_566 .
B2 K1 C10 C11 -94.2(15) . .
C12 K1 C10 C11 -28.9(13) . .
C14 K1 C10 C11 78.5(15) 4_566 .
C16 K1 C10 C9 -173.3(9) 4_566 .
C17 K1 C10 C9 162.6(9) 4_566 .
C4 K1 C10 C9 -25.7(12) . .
C5 K1 C10 C9 1.9(11) . .
C15 K1 C10 C9 -150.6(8) 4_566 .
C18 K1 C10 C9 168.0(7) 4_566 .
C11 K1 C10 C9 127.3(19) . .
B2 K1 C10 C9 33.1(7) . .
C12 K1 C10 C9 98.4(10) . .
C14 K1 C10 C9 -154.2(7) 4_566 .
C9 C10 C11 C12 1(3) . .
K1 C10 C11 C12 70(2) . .
C9 C10 C11 K1 -68.4(13) . .
C16 K1 C11 C10 -121.9(13) 4_566 .
C17 K1 C11 C10 -148.0(13) 4_566 .
C4 K1 C11 C10 49(2) . .
C5 K1 C11 C10 71.3(16) . .
C15 K1 C11 C10 -106.9(12) 4_566 .
C9 K1 C11 C10 29.4(10) . .
C18 K1 C11 C10 -150.7(11) 4_566 .
B2 K1 C11 C10 63.9(12) . .
C12 K1 C11 C10 126(2) . .
C14 K1 C11 C10 -122.8(11) 4_566 .
C16 K1 C11 C12 111.7(15) 4_566 .
C17 K1 C11 C12 85.6(14) 4_566 .
C4 K1 C11 C12 -77(2) . .
C5 K1 C11 C12 -55.1(18) . .
C15 K1 C11 C12 126.7(14) 4_566 .
C10 K1 C11 C12 -126(2) . .
C9 K1 C11 C12 -97.1(15) . .
C18 K1 C11 C12 82.9(14) 4_566 .
B2 K1 C11 C12 -62.5(13) . .
C14 K1 C11 C12 110.8(13) 4_566 .
C10 C11 C12 C13 -1(4) . .
K1 C11 C12 C13 66.6(17) . .
C10 C11 C12 K1 -67(2) . .
C16 K1 C12 C11 -69.0(15) 4_566 .
C17 K1 C12 C11 -95.6(15) 4_566 .
C4 K1 C12 C11 138.4(13) . .
C5 K1 C12 C11 137.8(14) . .
C15 K1 C12 C11 -62.8(16) 4_566 .
C10 K1 C12 C11 28.9(13) . .
C9 K1 C12 C11 61.7(14) . .
C18 K1 C12 C11 -108.9(15) 4_566 .
B2 K1 C12 C11 95.6(16) . .
C14 K1 C12 C11 -90.0(16) 4_566 .
C16 K1 C12 C13 163.2(10) 4_566 .
C17 K1 C12 C13 136.6(10) 4_566 .
C4 K1 C12 C13 10.6(15) . .
C5 K1 C12 C13 9.9(12) . .
C15 K1 C12 C13 169.4(9) 4_566 .
C10 K1 C12 C13 -98.9(10) . .
C9 K1 C12 C13 -66.2(9) . .
C18 K1 C12 C13 123.2(9) 4_566 .
C11 K1 C12 C13 -128(2) . .
B2 K1 C12 C13 -32.2(8) . .
C14 K1 C12 C13 142.2(8) 4_566 .
C11 C12 C13 B2 1(2) . .
K1 C12 C13 B2 65.8(8) . .
C11 C12 C13 K1 -64(2) . .
C9 B2 C13 C12 -2.7(14) . .
P1 B2 C13 C12 177.6(9) . .
K1 B2 C13 C12 -66.6(10) . .
C9 B2 C13 K1 63.9(7) . .
P1 B2 C13 K1 -115.8(6) . .
C16 K1 C13 C12 -19.2(12) 4_566 .
C17 K1 C13 C12 -46.5(11) 4_566 .
C4 K1 C13 C12 -172.7(11) . .
C5 K1 C13 C12 -171.1(11) . .
C15 K1 C13 C12 -15.8(13) 4_566 .
C10 K1 C13 C12 59.3(11) . .
C9 K1 C13 C12 92.7(11) . .
C18 K1 C13 C12 -69.0(11) 4_566 .
C11 K1 C13 C12 28.1(13) . .
B2 K1 C13 C12 122.7(14) . .
C14 K1 C13 C12 -61.0(13) 4_566 .
C16 K1 C13 B2 -141.9(7) 4_566 .
C17 K1 C13 B2 -169.2(7) 4_566 .
C4 K1 C13 B2 64.6(8) . .
C5 K1 C13 B2 66.2(7) . .
C15 K1 C13 B2 -138.4(7) 4_566 .
C10 K1 C13 B2 -63.4(7) . .
C9 K1 C13 B2 -30.0(6) . .
C18 K1 C13 B2 168.3(6) 4_566 .
C11 K1 C13 B2 -94.5(10) . .
C12 K1 C13 B2 -122.7(14) . .
C14 K1 C13 B2 176.4(6) 4_566 .
N1 Yb1 C14 C15 50.8(7) . .
C16 Yb1 C14 C15 36.8(5) . .
C17 Yb1 C14 C15 76.8(5) . .
C18 Yb1 C14 C15 113.3(7) . .
C4 Yb1 C14 C15 -134.4(5) . .
C3 Yb1 C14 C15 -96.7(6) . .
C2 Yb1 C14 C15 -91.1(5) . .
C5 Yb1 C14 C15 -150.3(5) . .
C1 Yb1 C14 C15 -108.8(5) . .
B1 Yb1 C14 C15 -137.4(6) . .
N1 Yb1 C14 C18 -62.5(7) . .
C16 Yb1 C14 C18 -76.5(5) . .
C15 Yb1 C14 C18 -113.3(7) . .
C17 Yb1 C14 C18 -36.5(4) . .
C4 Yb1 C14 C18 112.3(5) . .
C3 Yb1 C14 C18 150.0(5) . .
C2 Yb1 C14 C18 155.6(5) . .
C5 Yb1 C14 C18 96.4(5) . .
C1 Yb1 C14 C18 137.9(5) . .
B1 Yb1 C14 C18 109.3(5) . .
N1 Yb1 C14 C19 174.4(7) . .
C16 Yb1 C14 C19 160.4(10) . .
C15 Yb1 C14 C19 123.6(11) . .
C17 Yb1 C14 C19 -159.6(10) . .
C18 Yb1 C14 C19 -123.1(11) . .
C4 Yb1 C14 C19 -10.8(11) . .
C3 Yb1 C14 C19 26.9(10) . .
C2 Yb1 C14 C19 32.5(9) . .
C5 Yb1 C14 C19 -26.7(9) . .
C1 Yb1 C14 C19 14.8(8) . .
B1 Yb1 C14 C19 -13.8(9) . .
N1 Yb1 C14 K1 -3.9(7) . 4_665
C16 Yb1 C14 K1 -17.9(3) . 4_665
C15 Yb1 C14 K1 -54.7(5) . 4_665
C17 Yb1 C14 K1 22.1(3) . 4_665
C18 Yb1 C14 K1 58.6(4) . 4_665
C4 Yb1 C14 K1 170.9(4) . 4_665
C3 Yb1 C14 K1 -151.4(4) . 4_665
C2 Yb1 C14 K1 -145.8(4) . 4_665
C5 Yb1 C14 K1 155.0(4) . 4_665
C1 Yb1 C14 K1 -163.5(4) . 4_665
B1 Yb1 C14 K1 167.9(4) . 4_665
C18 C14 C15 C16 0.0(9) . .
C19 C14 C15 C16 175.8(7) . .
Yb1 C14 C15 C16 -68.7(5) . .
K1 C14 C15 C16 66.1(5) 4_665 .
C18 C14 C15 C20 -176.5(9) . .
C19 C14 C15 C20 -0.7(13) . .
Yb1 C14 C15 C20 114.8(9) . .
K1 C14 C15 C20 -110.4(9) 4_665 .
C18 C14 C15 Yb1 68.7(6) . .
C19 C14 C15 Yb1 -115.5(8) . .
K1 C14 C15 Yb1 134.8(2) 4_665 .
C18 C14 C15 K1 -66.1(6) . 4_665
C19 C14 C15 K1 109.7(8) . 4_665
Yb1 C14 C15 K1 -134.8(2) . 4_665
N1 Yb1 C15 C16 -32.7(6) . .
C17 Yb1 C15 C16 37.0(5) . .
C14 Yb1 C15 C16 113.7(8) . .
C18 Yb1 C15 C16 76.5(5) . .
C4 Yb1 C15 C16 -165.6(5) . .
C3 Yb1 C15 C16 -139.4(5) . .
C2 Yb1 C15 C16 -151.3(5) . .
C5 Yb1 C15 C16 154.7(5) . .
C1 Yb1 C15 C16 -176.6(5) . .
B1 Yb1 C15 C16 158.6(5) . .
N1 Yb1 C15 C14 -146.4(5) . .
C16 Yb1 C15 C14 -113.7(8) . .
C17 Yb1 C15 C14 -76.8(5) . .
C18 Yb1 C15 C14 -37.2(5) . .
C4 Yb1 C15 C14 80.7(7) . .
C3 Yb1 C15 C14 106.8(5) . .
C2 Yb1 C15 C14 95.0(5) . .
C5 Yb1 C15 C14 41.0(7) . .
C1 Yb1 C15 C14 69.7(5) . .
B1 Yb1 C15 C14 44.9(6) . .
N1 Yb1 C15 C20 91.1(7) . .
C16 Yb1 C15 C20 123.8(10) . .
C17 Yb1 C15 C20 160.7(9) . .
C14 Yb1 C15 C20 -122.5(10) . .
C18 Yb1 C15 C20 -159.7(9) . .
C4 Yb1 C15 C20 -41.8(10) . .
C3 Yb1 C15 C20 -15.7(9) . .
C2 Yb1 C15 C20 -27.5(8) . .
C5 Yb1 C15 C20 -81.5(8) . .
C1 Yb1 C15 C20 -52.8(7) . .
B1 Yb1 C15 C20 -77.6(8) . .
N1 Yb1 C15 K1 -78.1(5) . 4_665
C16 Yb1 C15 K1 -45.4(4) . 4_665
C17 Yb1 C15 K1 -8.4(3) . 4_665
C14 Yb1 C15 K1 68.3(5) . 4_665
C18 Yb1 C15 K1 31.1(3) . 4_665
C4 Yb1 C15 K1 149.0(4) . 4_665
C3 Yb1 C15 K1 175.2(3) . 4_665
C2 Yb1 C15 K1 163.3(4) . 4_665
C5 Yb1 C15 K1 109.3(4) . 4_665
C1 Yb1 C15 K1 138.0(4) . 4_665
B1 Yb1 C15 K1 113.2(4) . 4_665
C14 C15 C16 C17 0.3(9) . .
C20 C15 C16 C17 176.8(9) . .
Yb1 C15 C16 C17 -69.4(6) . .
K1 C15 C16 C17 75.5(5) 4_665 .
C14 C15 C16 C21 -175.0(7) . .
C20 C15 C16 C21 1.5(14) . .
Yb1 C15 C16 C21 115.4(8) . .
K1 C15 C16 C21 -99.7(8) 4_665 .
C14 C15 C16 Yb1 69.7(5) . .
C20 C15 C16 Yb1 -113.9(9) . .
K1 C15 C16 Yb1 144.9(3) 4_665 .
C14 C15 C16 K1 -75.2(6) . 4_665
C20 C15 C16 K1 101.2(9) . 4_665
Yb1 C15 C16 K1 -144.9(3) . 4_665
N1 Yb1 C16 C15 151.8(5) . .
C17 Yb1 C16 C15 -114.2(7) . .
C14 Yb1 C16 C15 -36.9(5) . .
C18 Yb1 C16 C15 -76.8(6) . .
C4 Yb1 C16 C15 85.2(19) . .
C3 Yb1 C16 C15 65.3(7) . .
C2 Yb1 C16 C15 35.7(6) . .
C5 Yb1 C16 C15 -55.1(10) . .
C1 Yb1 C16 C15 4.0(6) . .
B1 Yb1 C16 C15 -28.9(7) . .
N1 Yb1 C16 C17 -94.0(5) . .
C15 Yb1 C16 C17 114.2(7) . .
C14 Yb1 C16 C17 77.3(5) . .
C18 Yb1 C16 C17 37.4(4) . .
C4 Yb1 C16 C17 -160.6(17) . .
C3 Yb1 C16 C17 179.5(4) . .
C2 Yb1 C16 C17 149.9(5) . .
C5 Yb1 C16 C17 59.1(9) . .
C1 Yb1 C16 C17 118.2(5) . .
B1 Yb1 C16 C17 85.3(6) . .
N1 Yb1 C16 C21 27.5(8) . .
C15 Yb1 C16 C21 -124.2(10) . .
C17 Yb1 C16 C21 121.6(10) . .
C14 Yb1 C16 C21 -161.2(9) . .
C18 Yb1 C16 C21 159.0(9) . .
C4 Yb1 C16 C21 -39(2) . .
C3 Yb1 C16 C21 -58.9(9) . .
C2 Yb1 C16 C21 -88.5(8) . .
C5 Yb1 C16 C21 -179.3(7) . .
C1 Yb1 C16 C21 -120.2(7) . .
B1 Yb1 C16 C21 -153.1(7) . .
N1 Yb1 C16 K1 -145.3(5) . 4_665
C15 Yb1 C16 K1 62.9(6) . 4_665
C17 Yb1 C16 K1 -51.3(5) . 4_665
C14 Yb1 C16 K1 26.0(5) . 4_665
C18 Yb1 C16 K1 -13.8(4) . 4_665
C4 Yb1 C16 K1 148.1(16) . 4_665
C3 Yb1 C16 K1 128.3(5) . 4_665
C2 Yb1 C16 K1 98.6(6) . 4_665
C5 Yb1 C16 K1 7.8(11) . 4_665
C1 Yb1 C16 K1 66.9(6) . 4_665
B1 Yb1 C16 K1 34.0(7) . 4_665
C15 C16 C17 C18 -0.5(9) . .
C21 C16 C17 C18 174.9(7) . .
Yb1 C16 C17 C18 -69.8(5) . .
K1 C16 C17 C18 79.4(5) 4_665 .
C15 C16 C17 C22 -173.1(7) . .
C21 C16 C17 C22 2.3(12) . .
Yb1 C16 C17 C22 117.7(8) . .
K1 C16 C17 C22 -93.2(8) 4_665 .
C15 C16 C17 Yb1 69.3(6) . .
C21 C16 C17 Yb1 -115.3(7) . .
K1 C16 C17 Yb1 149.2(2) 4_665 .
C15 C16 C17 K1 -79.9(6) . 4_665
C21 C16 C17 K1 95.5(7) . 4_665
Yb1 C16 C17 K1 -149.2(2) . 4_665
N1 Yb1 C17 C18 -159.3(5) . .
C16 Yb1 C17 C18 112.4(7) . .
C15 Yb1 C17 C18 76.0(6) . .
C14 Yb1 C17 C18 36.6(5) . .
C4 Yb1 C17 C18 -73.9(8) . .
C3 Yb1 C17 C18 109(3) . .
C2 Yb1 C17 C18 60.1(8) . .
C5 Yb1 C17 C18 -40.9(7) . .
C1 Yb1 C17 C18 29.3(7) . .
B1 Yb1 C17 C18 -6.5(7) . .
N1 Yb1 C17 C16 88.3(5) . .
C15 Yb1 C17 C16 -36.3(4) . .
C14 Yb1 C17 C16 -75.8(5) . .
C18 Yb1 C17 C16 -112.4(7) . .
C4 Yb1 C17 C16 173.8(5) . .
C3 Yb1 C17 C16 -3(3) . .
C2 Yb1 C17 C16 -52.2(7) . .
C5 Yb1 C17 C16 -153.2(4) . .
C1 Yb1 C17 C16 -83.1(5) . .
B1 Yb1 C17 C16 -118.8(5) . .
N1 Yb1 C17 C22 -33.7(8) . .
C16 Yb1 C17 C22 -122.0(10) . .
C15 Yb1 C17 C22 -158.4(9) . .
C14 Yb1 C17 C22 162.2(9) . .
C18 Yb1 C17 C22 125.6(10) . .
C4 Yb1 C17 C22 51.7(11) . .
C3 Yb1 C17 C22 -125(2) . .
C2 Yb1 C17 C22 -174.3(7) . .
C5 Yb1 C17 C22 84.8(8) . .
C1 Yb1 C17 C22 154.9(7) . .
B1 Yb1 C17 C22 119.2(7) . .
N1 Yb1 C17 K1 134.4(5) . 4_665
C16 Yb1 C17 K1 46.1(5) . 4_665
C15 Yb1 C17 K1 9.8(4) . 4_665
C14 Yb1 C17 K1 -29.6(4) . 4_665
C18 Yb1 C17 K1 -66.2(6) . 4_665
C4 Yb1 C17 K1 -140.1(5) . 4_665
C3 Yb1 C17 K1 43(3) . 4_665
C2 Yb1 C17 K1 -6.1(8) . 4_665
C5 Yb1 C17 K1 -107.1(5) . 4_665
C1 Yb1 C17 K1 -37.0(6) . 4_665
B1 Yb1 C17 K1 -72.7(6) . 4_665
C16 C17 C18 C14 0.5(9) . .
C22 C17 C18 C14 172.9(8) . .
Yb1 C17 C18 C14 -67.9(6) . .
K1 C17 C18 C14 72.9(6) 4_665 .
C16 C17 C18 C23 -175.4(8) . .
C22 C17 C18 C23 -3.0(14) . .
Yb1 C17 C18 C23 116.1(8) . .
K1 C17 C18 C23 -103.0(8) 4_665 .
C16 C17 C18 Yb1 68.5(5) . .
C22 C17 C18 Yb1 -119.2(8) . .
K1 C17 C18 Yb1 140.9(3) 4_665 .
C16 C17 C18 K1 -72.4(5) . 4_665
C22 C17 C18 K1 99.9(8) . 4_665
Yb1 C17 C18 K1 -140.9(3) . 4_665
C15 C14 C18 C17 -0.4(9) . .
C19 C14 C18 C17 -176.2(7) . .
Yb1 C14 C18 C17 67.5(6) . .
K1 C14 C18 C17 -65.2(5) 4_665 .
C15 C14 C18 C23 175.6(8) . .
C19 C14 C18 C23 -0.2(13) . .
Yb1 C14 C18 C23 -116.5(8) . .
K1 C14 C18 C23 110.8(8) 4_665 .
C15 C14 C18 Yb1 -67.8(5) . .
C19 C14 C18 Yb1 116.3(8) . .
K1 C14 C18 Yb1 -132.7(2) 4_665 .
C15 C14 C18 K1 64.8(5) . 4_665
C19 C14 C18 K1 -111.0(8) . 4_665
Yb1 C14 C18 K1 132.7(2) . 4_665
N1 Yb1 C18 C17 24.6(6) . .
C16 Yb1 C18 C17 -37.8(5) . .
C15 Yb1 C18 C17 -77.3(5) . .
C14 Yb1 C18 C17 -114.4(7) . .
C4 Yb1 C18 C17 145.6(5) . .
C3 Yb1 C18 C17 -169.5(6) . .
C2 Yb1 C18 C17 -145.4(5) . .
C5 Yb1 C18 C17 150.5(5) . .
C1 Yb1 C18 C17 -157.5(5) . .
B1 Yb1 C18 C17 174.7(6) . .
N1 Yb1 C18 C14 139.0(5) . .
C16 Yb1 C18 C14 76.5(5) . .
C15 Yb1 C18 C14 37.0(5) . .
C17 Yb1 C18 C14 114.4(7) . .
C4 Yb1 C18 C14 -100.1(6) . .
C3 Yb1 C18 C14 -55.1(8) . .
C2 Yb1 C18 C14 -31.0(6) . .
C5 Yb1 C18 C14 -95.1(5) . .
C1 Yb1 C18 C14 -43.2(5) . .
B1 Yb1 C18 C14 -71.0(5) . .
N1 Yb1 C18 C23 -98.5(8) . .
C16 Yb1 C18 C23 -161.0(10) . .
C15 Yb1 C18 C23 159.5(10) . .
C17 Yb1 C18 C23 -123.1(11) . .
C14 Yb1 C18 C23 122.5(10) . .
C4 Yb1 C18 C23 22.5(10) . .
C3 Yb1 C18 C23 67.4(11) . .
C2 Yb1 C18 C23 91.5(9) . .
C5 Yb1 C18 C23 27.4(9) . .
C1 Yb1 C18 C23 79.3(8) . .
B1 Yb1 C18 C23 51.5(8) . .
N1 Yb1 C18 K1 72.9(5) . 4_665
C16 Yb1 C18 K1 10.4(3) . 4_665
C15 Yb1 C18 K1 -29.1(3) . 4_665
C17 Yb1 C18 K1 48.2(4) . 4_665
C14 Yb1 C18 K1 -66.1(5) . 4_665
C4 Yb1 C18 K1 -166.2(3) . 4_665
C3 Yb1 C18 K1 -121.2(6) . 4_665
C2 Yb1 C18 K1 -97.2(4) . 4_665
C5 Yb1 C18 K1 -161.3(3) . 4_665
C1 Yb1 C18 K1 -109.3(4) . 4_665
B1 Yb1 C18 K1 -137.1(4) . 4_665
